data_2204255
loop_
_publ_author_name
'Wu, Ben-Lai'
'Zhou, You-Fu'
'Han, Lei'
'Hong, Mao-Chun'

_publ_section_title
;
 Dichloro[3,3'-bis(ethoxycarbonyl)-2,2'-bipyridyl-\k^2^<i>N,N</i>']copper(II)
;
_journal_issue 10
_journal_name_full 'Acta Crystallographica Section E'
_journal_page_first m1365
_journal_page_last m1366
_journal_paper_doi 10.1107/S1600536804021257
_journal_volume 60
_journal_year 2004
_chemical_formula_iupac '[Cu Cl2 (C16 H16 N2 O4)]'
_chemical_formula_moiety 'C16 H16 Cl2 Cu N2 O4'
_chemical_formula_sum 'C16 H16 Cl2 Cu N2 O4'
_chemical_formula_weight 434.75
_chemical_name_systematic
;
Dichloro[3,3'-bis(ethoxycarbonyl)-2,2'-bipyridyl-\k^2^N,N']copper(II)
;
_space_group_IT_number 15
_symmetry_cell_setting monoclinic
_symmetry_space_group_name_Hall '-C 2yc'
_symmetry_space_group_name_H-M 'C 1 2/c 1'
_atom_sites_solution_hydrogens geom
_atom_sites_solution_primary direct
_atom_sites_solution_secondary difmap
_audit_creation_method SHELXL-97
_cell_angle_alpha 90.00
_cell_angle_beta 91.269(3)
_cell_angle_gamma 90.00
_cell_formula_units_Z 4
_cell_length_a 11.3605(16)
_cell_length_b 11.2772(15)
_cell_length_c 13.5039(19)
_cell_measurement_reflns_used 2620
_cell_measurement_temperature 293(2)
_cell_measurement_theta_max 25.06
_cell_measurement_theta_min 2.55
_cell_volume 1729.6(4)
_computing_cell_refinement 'SMART and SAINT (Siemens, 1994)'
_computing_data_collection 'SMART (Siemens, 1994)'
_computing_data_reduction 'SHELXTL (Sheldrick, 1997)'
_computing_molecular_graphics 'SHELXTL (Sheldrick, 1997)'
_computing_publication_material SHELXTL
_computing_structure_refinement 'SHELXL97 (Sheldrick, 1997)'
_computing_structure_solution 'SHELXS97 (Sheldrick, 1997)'
_diffrn_ambient_temperature 293(2)
_diffrn_measured_fraction_theta_full 0.988
_diffrn_measured_fraction_theta_max 0.988
_diffrn_measurement_device_type 'Siemens SMART CCD'
_diffrn_measurement_method \w
_diffrn_radiation_monochromator graphite
_diffrn_radiation_source 'fine-focus sealed tube'
_diffrn_radiation_type MoK\a
_diffrn_radiation_wavelength 0.71073
_diffrn_reflns_av_R_equivalents 0.0350
_diffrn_reflns_av_sigmaI/netI 0.0510
_diffrn_reflns_limit_h_max 13
_diffrn_reflns_limit_h_min -10
_diffrn_reflns_limit_k_max 11
_diffrn_reflns_limit_k_min -13
_diffrn_reflns_limit_l_max 16
_diffrn_reflns_limit_l_min -13
_diffrn_reflns_number 2620
_diffrn_reflns_theta_full 25.06
_diffrn_reflns_theta_max 25.06
_diffrn_reflns_theta_min 2.55
_diffrn_standards_decay_% '< 1%'
_diffrn_standards_number 0
_exptl_absorpt_coefficient_mu 1.596
_exptl_absorpt_correction_T_max 0.909
_exptl_absorpt_correction_T_min 0.673
_exptl_absorpt_correction_type empirical
_exptl_absorpt_process_details '(SADABS; Sheldrick, 1996)'
_exptl_crystal_colour green
_exptl_crystal_density_diffrn 1.670
_exptl_crystal_density_meas ?
_exptl_crystal_density_method .
_exptl_crystal_description needles
_exptl_crystal_F_000 884
_exptl_crystal_size_max 0.24
_exptl_crystal_size_mid 0.18
_exptl_crystal_size_min 0.06
_refine_diff_density_max 0.508
_refine_diff_density_min -0.478
_refine_ls_extinction_method none
_refine_ls_goodness_of_fit_ref 1.234
_refine_ls_hydrogen_treatment mixed
_refine_ls_matrix_type full
_refine_ls_number_parameters 115
_refine_ls_number_reflns 1523
_refine_ls_number_restraints 0
_refine_ls_restrained_S_all 1.234
_refine_ls_R_factor_all 0.0919
_refine_ls_R_factor_gt 0.0683
_refine_ls_shift/su_max 0.000
_refine_ls_shift/su_mean 0.000
_refine_ls_structure_factor_coef Fsqd
_refine_ls_weighting_details 'calc w = 1/[\s^2^(Fo^2^)+18.8764P] where P = (Fo^2^+2Fc^2^)/3'
_refine_ls_weighting_scheme calc
_refine_ls_wR_factor_gt 0.1266
_refine_ls_wR_factor_ref 0.1379
_reflns_number_gt 1238
_reflns_number_total 1523
_reflns_threshold_expression I>2\s(I)
_cod_data_source_file ac6111.cif
_cod_data_source_block I
_cod_original_sg_symbol_H-M 'C 2/c'
_cod_database_code 2204255
_cod_database_fobs_code 2204255

loop_
_symmetry_equiv_pos_as_xyz
'x, y, z'
'-x, y, -z+1/2'
'x+1/2, y+1/2, z'
'-x+1/2, y+1/2, -z+1/2'
'-x, -y, -z'
'x, -y, z-1/2'
'-x+1/2, -y+1/2, -z'
'x+1/2, -y+1/2, z-1/2'

loop_
_atom_site_label
_atom_site_fract_x
_atom_site_fract_y
_atom_site_fract_z
_atom_site_U_iso_or_equiv
_atom_site_adp_type
_atom_site_calc_flag
_atom_site_refinement_flags
_atom_site_occupancy
_atom_site_type_symbol
Cu1 0.0000 0.10596(10) 0.7500 0.0336(3) Uani d S 1 Cu
Cl1 -0.08595(17) -0.01667(16) 0.64340(13) 0.0494(5) Uani d . 1 Cl
O1 0.1304(4) 0.5643(4) 0.7927(3) 0.0439(12) Uani d . 1 O
N1 0.0203(4) 0.2421(4) 0.6560(4) 0.0305(12) Uani d . 1 N
C1 0.0585(6) 0.2256(6) 0.5649(4) 0.0362(15) Uani d . 1 C
H1 0.0528 0.1488 0.5363 0.043 Uiso calc R 1 H
O2 0.1333(4) 0.6447(4) 0.6409(3) 0.0412(11) Uani d . 1 O
C2 0.1059(6) 0.3159(6) 0.5110(5) 0.0399(16) Uani d . 1 C
H2 0.1275 0.3038 0.4442 0.048 Uiso calc R 1 H
C3 0.1216(6) 0.4252(6) 0.5559(5) 0.0378(16) Uani d . 1 C
H3 0.1583 0.4879 0.5210 0.045 Uiso calc R 1 H
C4 0.0839(6) 0.4434(5) 0.6516(4) 0.0313(14) Uani d . 1 C
C5 0.0271(5) 0.3504(5) 0.6996(4) 0.0277(13) Uani d . 1 C
C6 0.1165(5) 0.5563(6) 0.7039(5) 0.0340(15) Uani d . 1 C
C7 0.1718(8) 0.7573(6) 0.6864(6) 0.059(2) Uani d . 1 C
H7A 0.1062 0.7930 0.7231 0.071 Uiso calc R 1 H
H7B 0.2380 0.7427 0.7337 0.071 Uiso calc R 1 H
C8 0.2094(8) 0.8389(7) 0.6081(6) 0.062(2) Uani d . 1 C
H8C 0.2801 0.8075 0.5772 0.093 Uiso calc R 1 H
H8A 0.2269 0.9168 0.6371 0.093 Uiso calc R 1 H
H8B 0.1462 0.8469 0.5580 0.093 Uiso calc R 1 H

loop_
_atom_site_aniso_label
_atom_site_aniso_U_11
_atom_site_aniso_U_22
_atom_site_aniso_U_33
_atom_site_aniso_U_12
_atom_site_aniso_U_13
_atom_site_aniso_U_23
Cu1 0.0485(7) 0.0245(6) 0.0279(6) 0.000 0.0021(5) 0.000
Cl1 0.0674(13) 0.0379(10) 0.0427(10) -0.0110(9) -0.0040(9) -0.0055(8)
O1 0.061(3) 0.038(3) 0.034(3) -0.008(2) 0.002(2) -0.009(2)
N1 0.038(3) 0.027(3) 0.026(3) -0.002(2) 0.003(2) 0.000(2)
C1 0.048(4) 0.034(3) 0.027(3) -0.001(3) 0.005(3) -0.004(3)
O2 0.053(3) 0.031(2) 0.040(3) -0.006(2) 0.000(2) 0.007(2)
C2 0.048(4) 0.048(4) 0.024(3) 0.001(3) 0.007(3) 0.001(3)
C3 0.047(4) 0.033(4) 0.034(4) -0.002(3) 0.004(3) 0.002(3)
C4 0.038(4) 0.029(3) 0.027(3) 0.002(3) 0.000(3) 0.004(3)
C5 0.033(3) 0.024(3) 0.026(3) 0.003(3) 0.003(3) 0.000(3)
C6 0.032(4) 0.033(3) 0.038(4) 0.000(3) 0.004(3) -0.001(3)
C7 0.083(6) 0.035(4) 0.059(5) -0.013(4) 0.002(4) -0.014(4)
C8 0.075(6) 0.042(5) 0.069(6) -0.018(4) -0.003(5) 0.008(4)

loop_
_atom_type_symbol
_atom_type_description
_atom_type_scat_dispersion_real
_atom_type_scat_dispersion_imag
_atom_type_scat_source
C C 0.0033 0.0016 'International Tables Vol C Tables 4.2.6.8 and 6.1.1.4'
H H 0.0000 0.0000 'International Tables Vol C Tables 4.2.6.8 and 6.1.1.4'
N N 0.0061 0.0033 'International Tables Vol C Tables 4.2.6.8 and 6.1.1.4'
O O 0.0106 0.0060 'International Tables Vol C Tables 4.2.6.8 and 6.1.1.4'
Cl Cl 0.1484 0.1585 'International Tables Vol C Tables 4.2.6.8 and 6.1.1.4'
Cu Cu 0.3201 1.2651 'International Tables Vol C Tables 4.2.6.8 and 6.1.1.4'

loop_
_geom_angle_atom_site_label_1
_geom_angle_atom_site_label_2
_geom_angle_atom_site_label_3
_geom_angle_site_symmetry_1
_geom_angle_site_symmetry_3
_geom_angle
_geom_angle_publ_flag
N1 Cu1 N1 2_556 . 80.3(3) yes
N1 Cu1 Cl1 2_556 . 146.67(15) yes
N1 Cu1 Cl1 . . 97.01(15) yes
N1 Cu1 Cl1 2_556 2_556 97.01(15) ?
N1 Cu1 Cl1 . 2_556 146.67(15) ?
Cl1 Cu1 Cl1 . 2_556 102.45(10) yes
C1 N1 C5 . . 120.8(5) ?
C1 N1 Cu1 . . 121.5(4) ?
C5 N1 Cu1 . . 114.8(4) ?
N1 C1 C2 . . 122.0(6) ?
N1 C1 H1 . . 119.0 ?
C2 C1 H1 . . 119.0 ?
C6 O2 C7 . . 115.3(5) ?
C1 C2 C3 . . 118.6(6) ?
C1 C2 H2 . . 120.7 ?
C3 C2 H2 . . 120.7 ?
C2 C3 C4 . . 120.0(6) ?
C2 C3 H3 . . 120.0 ?
C4 C3 H3 . . 120.0 ?
C3 C4 C5 . . 118.5(6) ?
C3 C4 C6 . . 119.1(6) ?
C5 C4 C6 . . 122.1(5) ?
N1 C5 C4 . . 119.8(5) ?
N1 C5 C5 . 2_556 111.8(3) ?
C4 C5 C5 . 2_556 128.4(4) ?
O1 C6 O2 . . 124.2(6) ?
O1 C6 C4 . . 123.8(6) ?
O2 C6 C4 . . 112.0(5) ?
C8 C7 O2 . . 109.2(6) ?
C8 C7 H7A . . 109.8 ?
O2 C7 H7A . . 109.8 ?
C8 C7 H7B . . 109.8 ?
O2 C7 H7B . . 109.8 ?
H7A C7 H7B . . 108.3 ?
C7 C8 H8C . . 109.5 ?
C7 C8 H8A . . 109.5 ?
H8C C8 H8A . . 109.5 ?
C7 C8 H8B . . 109.5 ?
H8C C8 H8B . . 109.5 ?
H8A C8 H8B . . 109.5 ?

loop_
_geom_bond_atom_site_label_1
_geom_bond_atom_site_label_2
_geom_bond_site_symmetry_2
_geom_bond_distance
_geom_bond_publ_flag
Cu1 N1 2_556 2.009(5) ?
Cu1 N1 . 2.009(5) yes
Cu1 Cl1 . 2.2082(18) yes
Cu1 Cl1 2_556 2.2082(18) ?
O1 C6 . 1.209(7) ?
N1 C1 . 1.326(7) ?
N1 C5 . 1.357(7) ?
C1 C2 . 1.370(9) ?
C1 H1 . 0.9500 ?
O2 C6 . 1.327(7) ?
O2 C7 . 1.473(8) ?
C2 C3 . 1.383(9) ?
C2 H2 . 0.9500 ?
C3 C4 . 1.387(8) ?
C3 H3 . 0.9500 ?
C4 C5 . 1.398(8) ?
C4 C6 . 1.498(9) ?
C5 C5 2_556 1.506(11) ?
C7 C8 . 1.472(10) ?
C7 H7A . 0.9900 ?
C7 H7B . 0.9900 ?
C8 H8C . 0.9800 ?
C8 H8A . 0.9800 ?
C8 H8B . 0.9800 ?

loop_
_geom_torsion_atom_site_label_1
_geom_torsion_atom_site_label_2
_geom_torsion_atom_site_label_3
_geom_torsion_atom_site_label_4
_geom_torsion_site_symmetry_1
_geom_torsion_site_symmetry_4
_geom_torsion
N1 Cu1 N1 C1 2_556 . 169.5(6)
Cl1 Cu1 N1 C1 . . -44.1(5)
Cl1 Cu1 N1 C1 2_556 . 81.5(6)
N1 Cu1 N1 C5 2_556 . 8.4(3)
Cl1 Cu1 N1 C5 . . 154.8(4)
Cl1 Cu1 N1 C5 2_556 . -79.6(5)
C5 N1 C1 C2 . . -0.1(10)
Cu1 N1 C1 C2 . . -160.1(5)
N1 C1 C2 C3 . . 4.6(10)
C1 C2 C3 C4 . . -3.5(10)
C2 C3 C4 C5 . . -1.9(10)
C2 C3 C4 C6 . . 171.6(6)
C1 N1 C5 C4 . . -5.4(9)
Cu1 N1 C5 C4 . . 155.8(5)
C1 N1 C5 C5 . 2_556 177.0(6)
Cu1 N1 C5 C5 . 2_556 -21.8(8)
C3 C4 C5 N1 . . 6.4(9)
C6 C4 C5 N1 . . -166.9(6)
C3 C4 C5 C5 . 2_556 -176.5(7)
C6 C4 C5 C5 . 2_556 10.2(11)
C7 O2 C6 O1 . . 0.2(9)
C7 O2 C6 C4 . . -176.9(6)
C3 C4 C6 O1 . . -150.0(7)
C5 C4 C6 O1 . . 23.3(10)
C3 C4 C6 O2 . . 27.2(8)
C5 C4 C6 O2 . . -159.6(6)
C6 O2 C7 C8 . . 168.8(6)
